data_9001602
loop_
_publ_author_name
'Eggleton, R. A.'
'Guggenheim, S.'

_publ_section_title
;
 The use of electron optical methods to determine the crystal structure of a
 modulated phyllosilicate: Parsettensite
;
_journal_name_full 'American Mineralogist'
_journal_page_first 426
_journal_page_last 437
_journal_volume 79
_journal_year 1994
_chemical_formula_sum 'Al7.488 K7.512 Mn49 O218 Si64.512'
_chemical_name_mineral Parsettensite
_space_group_IT_number 12
_symmetry_space_group_name_Hall '-C 2y'
_symmetry_space_group_name_H-M 'C 1 2/m 1'
_cell_angle_alpha 90
_cell_angle_beta 135.6
_cell_angle_gamma 90
_cell_length_a 39.1
_cell_length_b 22.84
_cell_length_c 17.95
_cell_formula_units_Z 2
_cell_volume 11215.701
_database_code_amcsd 0001653
_exptl_crystal_density_diffrn 2.513
_cod_original_cell_volume 11215.699
_cod_original_formula_sum 'Mn49 (Si64.512 Al7.488) O218 K7.512'
_cod_database_code 9001602

loop_
_space_group_symop_operation_xyz
x,y,z
1/2+x,1/2+y,z
x,-y,z
1/2+x,1/2-y,z
-x,y,-z
1/2-x,1/2+y,-z
-x,-y,-z
1/2-x,1/2-y,-z

loop_
_atom_site_label
_atom_site_fract_x
_atom_site_fract_y
_atom_site_fract_z
_atom_site_occupancy
Mn1 0.57430 0.00000 0.00870 1.00000
Mn2 0.71860 0.00000 0.01330 1.00000
Mn3 0.00000 0.00000 0.00000 1.00000
Mn4 0.85780 0.00000 0.00160 1.00000
Mn5 0.50000 0.06970 0.00000 1.00000
Mn6 0.64750 0.07030 0.01390 1.00000
Mn7 0.78800 0.07000 0.00750 1.00000
Mn8 0.92820 0.07090 0.00000 1.00000
Mn9 0.57440 0.14280 0.00790 1.00000
Mn10 0.71730 0.14290 0.00910 1.00000
Mn11 0.85710 0.14300 -0.00020 1.00000
Mn12 0.00000 0.14360 0.00000 1.00000
Mn13 0.50000 0.21350 0.00000 1.00000
Mn14 0.64560 0.21350 0.00860 1.00000
Mn15 0.78490 0.21500 -0.00030 1.00000
Mn16 0.92800 0.21430 -0.00230 1.00000
Si1 0.47250 0.06800 0.21560 0.89600
Al1 0.47250 0.06800 0.21560 0.10400
Si2 0.54270 0.13430 0.22010 0.89600
Al2 0.54270 0.13430 0.22010 0.10400
Si3 0.61390 0.06810 0.22840 0.89600
Al3 0.61390 0.06810 0.22840 0.10400
Si4 0.40430 0.13660 0.21480 0.89600
Al4 0.40430 0.13660 0.21480 0.10400
Si5 0.40560 0.27230 0.21910 0.89600
Al5 0.40560 0.27230 0.21910 0.10400
Si6 0.47500 0.33810 0.22030 0.89600
Al6 0.47500 0.33810 0.22030 0.10400
Si7 0.54360 0.27010 0.22160 0.89600
Al7 0.54360 0.27010 0.22160 0.10400
Si8 0.50220 0.43160 0.37780 0.89600
Al8 0.50220 0.43160 0.37780 0.10400
Si9 0.69460 0.16030 0.38000 0.89600
Al9 0.69460 0.16030 0.38000 0.10400
Si10 0.65490 0.27790 0.37900 0.89600
Al10 0.65490 0.27790 0.37900 0.10400
Si11 0.33660 0.06790 0.21560 0.89600
Al11 0.33660 0.06790 0.21560 0.10400
Si12 0.27010 0.13690 0.21920 0.89600
Al12 0.27010 0.13690 0.21920 0.10400
Si13 0.20300 0.06790 0.22180 0.89600
Al13 0.20300 0.06790 0.22180 0.10400
Si14 0.34100 0.34280 0.22750 0.89600
Al14 0.34100 0.34280 0.22750 0.10400
Si15 0.27380 0.27260 0.22750 0.89600
Al15 0.27380 0.27260 0.22750 0.10400
Si16 0.42510 0.42930 0.38210 0.89600
Al16 0.42510 0.42930 0.38210 0.10400
Si17 0.22360 0.15490 0.37980 0.89600
Al17 0.22360 0.15490 0.37980 0.10400
Si18 0.26340 0.27230 0.38100 0.89600
Al18 0.26340 0.27230 0.38100 0.10400
O1 0.65440 0.00000 0.11060 1.00000
O2 0.79800 0.00000 0.10860 1.00000
O3 0.93740 0.00000 0.09900 1.00000
O4 0.07960 0.00000 0.09730 1.00000
O5 0.22150 0.00000 0.09310 1.00000
O6 0.36110 0.00000 0.08510 1.00000
O7 0.50610 0.00000 0.09630 1.00000
O8 0.72690 0.07230 0.10910 1.00000
O9 0.86700 0.07180 0.09940 1.00000
O10 0.00780 0.07180 0.09610 1.00000
O11 0.15150 0.07120 0.09710 1.00000
O12 0.29130 0.07060 0.08690 1.00000
O13 0.43250 0.07100 0.08680 1.00000
O14 0.58010 0.07180 0.10180 1.00000
O15 0.65440 0.14290 0.10740 1.00000
O16 0.79630 0.14390 0.10110 1.00000
O17 0.93660 0.14330 0.09600 1.00000
O18 0.07960 0.14190 0.09700 1.00000
O19 0.22190 0.14130 0.09190 1.00000
O20 0.36210 0.14090 0.08590 1.00000
O21 0.50560 0.14160 0.09260 1.00000
O22 0.72480 0.21610 0.10250 1.00000
O23 0.86380 0.21650 0.09170 1.00000
O24 0.00780 0.21520 0.09640 1.00000
O25 0.15180 0.21300 0.09990 1.00000
O26 0.29460 0.21180 0.09600 1.00000
O27 0.43440 0.21340 0.09100 1.00000
O28 0.57990 0.21510 0.09970 1.00000
O29 0.51910 0.10460 0.25710 1.00000
O30 0.58680 0.09230 0.26040 1.00000
O31 0.66240 0.10810 0.29270 1.00000
O32 0.45050 0.09980 0.25460 1.00000
O33 0.41960 0.20410 0.25630 1.00000
O34 0.51920 0.29740 0.25810 1.00000
O35 0.50000 0.39580 0.29640 1.00000
O36 0.45290 0.30580 0.25880 1.00000
O37 0.55700 0.20200 0.26000 1.00000
O38 0.59800 0.29760 0.29600 1.00000
O39 0.50320 0.50000 0.35420 1.00000
O40 0.45480 0.41340 0.35310 1.00000
O41 0.66030 0.21750 0.34030 1.00000
O42 0.48670 0.00000 0.25450 1.00000
O43 0.63410 0.00000 0.26470 1.00000
O44 0.68530 0.33030 0.38640 1.00000
O45 0.72450 0.13970 0.50000 1.00000
O46 0.68160 0.26680 0.50000 1.00000
O47 0.55000 0.41240 0.50000 1.00000
O48 0.31550 0.09930 0.25700 1.00000
O49 0.24970 0.10210 0.25970 1.00000
O50 0.19970 0.10070 0.29660 1.00000
O51 0.38270 0.10450 0.25460 1.00000
O52 0.31950 0.31090 0.26750 1.00000
O53 0.36990 0.40300 0.29280 1.00000
O54 0.38370 0.30080 0.26050 1.00000
O55 0.28850 0.20400 0.26050 1.00000
O56 0.26390 0.29490 0.29630 1.00000
O57 0.42840 0.50000 0.38680 1.00000
O58 0.23230 0.21190 0.34090 1.00000
O59 0.35120 0.00000 0.25440 1.00000
O60 0.21850 0.00000 0.26010 1.00000
O61 0.23660 0.32480 0.38470 1.00000
K1 0.05680 0.20000 0.47500 0.31300
K2 0.12340 0.00000 0.47500 0.31300
K3 0.24010 0.00000 0.47500 0.31300
K4 0.11510 0.37500 0.47500 0.31300
K5 0.92340 0.20000 0.47500 0.31300
K6 0.85680 0.00000 0.47500 0.31300
K7 0.74010 0.00000 0.47500 0.31300
K8 0.86510 0.37500 0.47500 0.31300

loop_
_cod_related_entry_id
_cod_related_entry_database
_cod_related_entry_code
1 AMCSD 0001653
